data_1569654
loop_
_publ_author_name
'Zou, Hui-Na'
'Huang, Meng-Lin'
'Huang, Ming-Yao'
'Su, Yu-Xuan'
'Zhang, Jing-Wei'
'Zhang, Xin-Yu'
'Zhu, Shou-Fei'

_publ_section_title
;
 Chiral <i>gem</i>-difluoroalkyl reagents: <i>gem</i>-difluoroalkyl
 propargylic borons and <i>gem</i>-difluoroalkyl &#x3b1;-allenols.
;
_journal_issue 34
_journal_name_full 'Chemical science'
_journal_page_first 9186
_journal_page_last 9190
_journal_paper_doi 10.1039/d3sc03266c
_journal_volume 14
_journal_year 2023
_chemical_absolute_configuration ad
_chemical_formula_moiety 'C19 H21 B Cl F2 N'
_chemical_formula_sum 'C19 H21 B Cl F2 N'
_chemical_formula_weight 347.63
_space_group_crystal_system monoclinic
_space_group_IT_number 4
_space_group_name_Hall 'P 2yb'
_space_group_name_H-M_alt 'P 1 21 1'
_atom_sites_solution_hydrogens mixed
_atom_sites_solution_primary dual
_audit_creation_date 2022-07-03
_audit_creation_method
;
Olex2 1.5
(compiled 2022.04.07 svn.rca3783a0 for OlexSys, GUI svn.r6498)
;
_audit_update_record
;
2023-03-04 deposited with the CCDC.	2023-08-07 downloaded from the CCDC.
;
_cell_angle_alpha 90
_cell_angle_beta 96.909(6)
_cell_angle_gamma 90
_cell_formula_units_Z 4
_cell_length_a 8.2271(5)
_cell_length_b 10.3968(7)
_cell_length_c 21.4304(11)
_cell_measurement_reflns_used 7166
_cell_measurement_temperature 113.15
_cell_measurement_theta_max 29.9840
_cell_measurement_theta_min 1.9070
_cell_volume 1819.75(19)
_computing_cell_refinement 'CrysAlisPro 1.171.39.46 (Rigaku OD, 2018)'
_computing_data_collection 'CrysAlisPro 1.171.39.46 (Rigaku OD, 2018)'
_computing_data_reduction 'CrysAlisPro 1.171.39.46 (Rigaku OD, 2018)'
_computing_molecular_graphics 'Olex2 1.5 (Dolomanov et al., 2009)'
_computing_publication_material 'Olex2 1.5 (Dolomanov et al., 2009)'
_computing_structure_refinement 'SHELXL 2018/3 (Sheldrick, 2015)'
_computing_structure_solution 'SHELXT 2018/2 (Sheldrick, 2018)'
_diffrn_ambient_temperature 113.15
_diffrn_detector 'CCD plate'
_diffrn_measured_fraction_theta_full 1.000
_diffrn_measured_fraction_theta_max 0.912
_diffrn_measurement_details
;
List of Runs (angles in degrees, time in seconds):

  # Type    Start    End  Width  t~exp~   \w     \q     \k     \f   Frames
#--------------------------------------------------------------------------
  1  \w   -115.00  65.00   1.00    1.00    --  -25.00  45.00   0.00  180
  2  \w   -115.00  35.00   1.00    1.00    --  -25.00  45.00  90.00  150
  3  \w   -115.00   5.00   1.00    1.00    --  -25.00  45.00 180.00  120
;
_diffrn_measurement_device 'abstract diffractometer'
_diffrn_measurement_device_type 'Rigaku mm007 Saturn70'
_diffrn_measurement_method '\w scans'
_diffrn_orient_matrix_type 'CrysAlisPro convention (1999,Acta A55,543-557)'
_diffrn_orient_matrix_UB_11 0.0775146000
_diffrn_orient_matrix_UB_12 -0.0003075000
_diffrn_orient_matrix_UB_13 0.0184964000
_diffrn_orient_matrix_UB_21 0.0390295000
_diffrn_orient_matrix_UB_22 -0.0048331000
_diffrn_orient_matrix_UB_23 -0.0276756000
_diffrn_orient_matrix_UB_31 0.0031714000
_diffrn_orient_matrix_UB_32 0.0680499000
_diffrn_orient_matrix_UB_33 -0.0018556000
_diffrn_radiation_monochromator confocal
_diffrn_radiation_probe x-ray
_diffrn_radiation_type 'Mo K\a'
_diffrn_radiation_wavelength 0.71073
_diffrn_reflns_av_R_equivalents 0.0679
_diffrn_reflns_av_unetI/netI 0.1339
_diffrn_reflns_Laue_measured_fraction_full 1.000
_diffrn_reflns_Laue_measured_fraction_max 0.912
_diffrn_reflns_limit_h_max 12
_diffrn_reflns_limit_h_min -12
_diffrn_reflns_limit_k_max 15
_diffrn_reflns_limit_k_min -15
_diffrn_reflns_limit_l_max 31
_diffrn_reflns_limit_l_min -32
_diffrn_reflns_number 22992
_diffrn_reflns_point_group_measured_fraction_full 0.987
_diffrn_reflns_point_group_measured_fraction_max 0.857
_diffrn_reflns_theta_full 25.242
_diffrn_reflns_theta_max 32.942
_diffrn_reflns_theta_min 1.914
_diffrn_source 'rotating anode'
_diffrn_source_type 'Enhance (Mo) X-ray Source'
_exptl_absorpt_coefficient_mu 0.228
_exptl_absorpt_correction_T_max 1.00000
_exptl_absorpt_correction_T_min 0.73732
_exptl_absorpt_correction_type multi-scan
_exptl_absorpt_process_details
;
CrysAlisPro 1.171.39.46 (Rigaku Oxford Diffraction, 2018)
Empirical absorption correction using spherical harmonics,
 implemented in SCALE3 ABSPACK scaling algorithm.
;
_exptl_crystal_density_diffrn 1.269
_exptl_crystal_description block
_exptl_crystal_F_000 728
_exptl_crystal_size_max 0.23
_exptl_crystal_size_mid 0.2
_exptl_crystal_size_min 0.17
_refine_diff_density_max 0.256
_refine_diff_density_min -0.256
_refine_diff_density_rms 0.062
_refine_ls_abs_structure_details
;
 Flack x determined using 1617 quotients [(I+)-(I-)]/[(I+)+(I-)]
 (Parsons, Flack and Wagner, Acta Cryst. B69 (2013) 249-259).
;
_refine_ls_abs_structure_Flack 0.05(7)
_refine_ls_extinction_coef 0.0055(10)
_refine_ls_extinction_expression Fc^*^=kFc[1+0.001xFc^2^\l^3^/sin(2\q)]^-1/4^
_refine_ls_extinction_method 'SHELXL-2018/3 (Sheldrick 2018)'
_refine_ls_goodness_of_fit_ref 1.024
_refine_ls_hydrogen_treatment mixed
_refine_ls_matrix_type full
_refine_ls_number_parameters 456
_refine_ls_number_reflns 11704
_refine_ls_number_restraints 7
_refine_ls_restrained_S_all 1.024
_refine_ls_R_factor_all 0.1428
_refine_ls_R_factor_gt 0.0677
_refine_ls_shift/su_max 0.000
_refine_ls_shift/su_mean 0.000
_refine_ls_structure_factor_coef Fsqd
_refine_ls_weighting_details 'w=1/[\s^2^(Fo^2^)+(0.0491P)^2^] where P=(Fo^2^+2Fc^2^)/3'
_refine_ls_weighting_scheme calc
_refine_ls_wR_factor_gt 0.1228
_refine_ls_wR_factor_ref 0.1648
_reflns_Friedel_coverage 0.795
_reflns_Friedel_fraction_full 0.974
_reflns_Friedel_fraction_max 0.796
_reflns_number_gt 6269
_reflns_number_total 11704
_reflns_threshold_expression 'I > 2\s(I)'
_cod_data_source_file d3sc03266c3.cif
_cod_data_source_block r20220701b
_cod_depositor_comments 'Adding full bibliography for 1569654.cif.'
_cod_database_code 1569654
_shelx_shelxl_version_number 2018/3
_chemical_oxdiff_formula 'C11 H10 N O'
_shelx_space_group_comment
;
The symmetry employed for this shelxl refinement is uniquely defined
by the following loop, which should always be used as a source of
symmetry information in preference to the above space-group names.
They are only intended as comments.
;
_shelx_estimated_absorpt_t_max 0.962
_shelx_estimated_absorpt_t_min 0.949
_olex2_refinement_description
;
1. Fixed Uiso
 At 1.2 times of:
  All C(H) groups
 At 1.5 times of:
  All C(H,H,H) groups
2. Restrained distances
 B2-H2B = B2-H2A = B1-H1A = B1-H1B
 1 with sigma of 0.01
 H2B-H2A = H1A-H1B
 1.6 with sigma of 0.01
3.a Ternary CH refined with riding coordinates:
 C8(H8), C27(H27)
3.b Aromatic/amide H refined with riding coordinates:
 C2(H2), C3(H3), C5(H5), C6(H6), C12(H12), C13(H13), C14(H14), C15(H15),
 C16(H16), C21(H21), C22(H22), C24(H24), C25(H25), C31(H31), C32(H32), C33(H33),
  C34(H34), C35(H35)
3.c Idealised Me refined as rotating group:
 C17(H17A,H17B,H17C), C18(H18A,H18B,H18C), C19(H19A,H19B,H19C), C36(H36A,H36B,
 H36C), C37(H37A,H37B,H37C), C38(H38A,H38B,H38C)
;
_olex2_submission_special_instructions 'No special instructions were received'
_oxdiff_exptl_absorpt_empirical_details
;
Empirical correction (ABSPACK) includes:
- Absorption correction using spherical harmonics
- Frame scaling
- Detector area scaling
;
_oxdiff_exptl_absorpt_empirical_full_max 3.527
_oxdiff_exptl_absorpt_empirical_full_min 0.471

loop_
_space_group_symop_operation_xyz
'x, y, z'
'-x, y+1/2, -z'

loop_
_atom_site_label
_atom_site_type_symbol
_atom_site_fract_x
_atom_site_fract_y
_atom_site_fract_z
_atom_site_U_iso_or_equiv
_atom_site_adp_type
_atom_site_occupancy
_atom_site_site_symmetry_order
_atom_site_calc_flag
_atom_site_refinement_flags_posn
_atom_site_refinement_flags_adp
_atom_site_refinement_flags_occupancy
_atom_site_disorder_assembly
_atom_site_disorder_group
Cl1 Cl 0.60684(17) 0.06245(14) 0.33084(5) 0.0471(4) Uani 1 1 d . . . . .
F1 F 0.2471(3) 0.3490(3) 0.07594(12) 0.0393(7) Uani 1 1 d . . . . .
F2 F 0.1528(3) 0.1534(3) 0.06229(12) 0.0387(7) Uani 1 1 d . . . . .
N1 N 0.7076(4) 0.2405(4) -0.00931(15) 0.0286(8) Uani 1 1 d . . . . .
C1 C 0.5168(6) 0.1071(5) 0.2559(2) 0.0333(11) Uani 1 1 d . . . . .
C2 C 0.4097(6) 0.2086(5) 0.2498(2) 0.0357(11) Uani 1 1 d . . . . .
H2 H 0.381894 0.252347 0.285957 0.043 Uiso 1 1 calc R U . . .
C3 C 0.3423(5) 0.2466(5) 0.18993(19) 0.0321(10) Uani 1 1 d . . . . .
H3 H 0.268264 0.316970 0.185316 0.038 Uiso 1 1 calc R U . . .
C4 C 0.3819(5) 0.1830(4) 0.13707(19) 0.0260(9) Uani 1 1 d . . . . .
C5 C 0.4876(6) 0.0781(5) 0.14436(19) 0.0344(11) Uani 1 1 d . . . . .
H5 H 0.513208 0.032355 0.108430 0.041 Uiso 1 1 calc R U . . .
C6 C 0.5566(6) 0.0397(5) 0.20454(19) 0.0343(11) Uani 1 1 d . . . . .
H6 H 0.629355 -0.031507 0.209766 0.041 Uiso 1 1 calc R U . . .
C7 C 0.2993(5) 0.2225(5) 0.0729(2) 0.0296(10) Uani 1 1 d . . . . .
C8 C 0.3952(5) 0.2084(4) 0.01657(18) 0.0264(9) Uani 1 1 d . . . . .
H8 H 0.431626 0.116844 0.014501 0.032 Uiso 1 1 calc R U . . .
C9 C 0.2871(5) 0.2377(5) -0.04163(19) 0.0304(10) Uani 1 1 d . . . . .
C10 C 0.2099(5) 0.2697(5) -0.08992(19) 0.0307(10) Uani 1 1 d . . . . .
C11 C 0.1229(5) 0.3139(4) -0.1486(2) 0.0281(10) Uani 1 1 d . . . . .
C12 C 0.0171(5) 0.4177(4) -0.15018(19) 0.0277(9) Uani 1 1 d . . . . .
H12 H -0.001142 0.458601 -0.111983 0.033 Uiso 1 1 calc R U . . .
C13 C -0.0626(6) 0.4631(5) -0.2065(2) 0.0365(11) Uani 1 1 d . . . . .
H13 H -0.137099 0.533011 -0.206682 0.044 Uiso 1 1 calc R U . . .
C14 C -0.0332(6) 0.4060(5) -0.2627(2) 0.0363(12) Uani 1 1 d . . . . .
H14 H -0.085493 0.438556 -0.301450 0.044 Uiso 1 1 calc R U . . .
C15 C 0.0705(6) 0.3033(5) -0.2625(2) 0.0389(12) Uani 1 1 d . . . . .
H15 H 0.089588 0.263915 -0.300966 0.047 Uiso 1 1 calc R U . . .
C16 C 0.1485(5) 0.2564(5) -0.20544(19) 0.0341(11) Uani 1 1 d . . . . .
H16 H 0.219788 0.184541 -0.205383 0.041 Uiso 1 1 calc R U . . .
C17 C 0.6592(6) 0.2122(6) -0.0771(2) 0.0486(15) Uani 1 1 d . . . . .
H17A H 0.623173 0.291720 -0.099142 0.073 Uiso 1 1 calc R U . . .
H17B H 0.569360 0.149683 -0.081439 0.073 Uiso 1 1 calc R U . . .
H17C H 0.753089 0.176586 -0.095386 0.073 Uiso 1 1 calc R U . . .
C18 C 0.8442(5) 0.3353(5) -0.0033(2) 0.0389(12) Uani 1 1 d . . . . .
H18A H 0.877250 0.353877 0.041259 0.058 Uiso 1 1 calc R U . . .
H18B H 0.807761 0.414836 -0.025200 0.058 Uiso 1 1 calc R U . . .
H18C H 0.937388 0.299548 -0.021968 0.058 Uiso 1 1 calc R U . . .
C19 C 0.7712(6) 0.1196(5) 0.0222(2) 0.0407(12) Uani 1 1 d . . . . .
H19A H 0.867729 0.090405 0.003496 0.061 Uiso 1 1 calc R U . . .
H19B H 0.686230 0.053111 0.016667 0.061 Uiso 1 1 calc R U . . .
H19C H 0.801370 0.135853 0.067146 0.061 Uiso 1 1 calc R U . . .
B1 B 0.5585(6) 0.3004(5) 0.0237(2) 0.0285(11) Uani 1 1 d D . . . .
H1A H 0.604(6) 0.322(4) 0.0684(9) 0.050(15) Uiso 1 1 d D . . . .
H1B H 0.532(6) 0.386(2) 0.0029(15) 0.044(14) Uiso 1 1 d D . . . .
Cl2 Cl -0.12462(17) 0.36676(17) 0.17510(5) 0.0584(4) Uani 1 1 d . . . . .
F3 F 0.3085(3) 0.4442(3) 0.45432(11) 0.0390(7) Uani 1 1 d . . . . .
F4 F 0.3494(3) 0.2423(3) 0.43299(12) 0.0389(7) Uani 1 1 d . . . . .
N2 N -0.1832(4) 0.3346(3) 0.51644(15) 0.0269(8) Uani 1 1 d . . . . .
C20 C -0.0256(5) 0.3585(6) 0.25126(19) 0.0367(11) Uani 1 1 d . . . . .
C21 C 0.0738(6) 0.4597(5) 0.2749(2) 0.0347(11) Uani 1 1 d . . . . .
H21 H 0.087715 0.533429 0.249925 0.042 Uiso 1 1 calc R U . . .
C22 C 0.1524(6) 0.4509(5) 0.33585(19) 0.0320(10) Uani 1 1 d . . . . .
H22 H 0.220862 0.519294 0.352488 0.038 Uiso 1 1 calc R U . . .
C23 C 0.1327(5) 0.3446(4) 0.37256(18) 0.0261(9) Uani 1 1 d . . . . .
C24 C 0.0342(5) 0.2440(5) 0.34799(19) 0.0325(10) Uani 1 1 d . . . . .
H24 H 0.020885 0.170111 0.372964 0.039 Uiso 1 1 calc R U . . .
C25 C -0.0454(6) 0.2507(5) 0.2867(2) 0.0386(12) Uani 1 1 d . . . . .
H25 H -0.112488 0.181732 0.269816 0.046 Uiso 1 1 calc R U . . .
C26 C 0.2249(5) 0.3314(4) 0.4381(2) 0.0298(10) Uani 1 1 d . . . . .
C27 C 0.1260(5) 0.2920(4) 0.49010(18) 0.0271(9) Uani 1 1 d . . . . .
H27 H 0.064899 0.212284 0.475491 0.033 Uiso 1 1 calc R U . . .
C28 C 0.2338(5) 0.2573(5) 0.5471(2) 0.0306(10) Uani 1 1 d . . . . .
C29 C 0.3135(5) 0.2255(5) 0.59514(19) 0.0315(10) Uani 1 1 d . . . . .
C30 C 0.3981(5) 0.1748(4) 0.65301(19) 0.0290(10) Uani 1 1 d . . . . .
C31 C 0.5268(5) 0.2408(5) 0.68787(18) 0.0302(10) Uani 1 1 d . . . . .
H31 H 0.564559 0.319877 0.672760 0.036 Uiso 1 1 calc R U . . .
C32 C 0.5991(6) 0.1907(5) 0.7444(2) 0.0369(12) Uani 1 1 d . . . . .
H32 H 0.686088 0.236232 0.767873 0.044 Uiso 1 1 calc R U . . .
C33 C 0.5466(6) 0.0761(5) 0.7670(2) 0.0380(12) Uani 1 1 d . . . . .
H33 H 0.596559 0.042694 0.805909 0.046 Uiso 1 1 calc R U . . .
C34 C 0.4199(6) 0.0097(5) 0.7323(2) 0.0374(11) Uani 1 1 d . . . . .
H34 H 0.383354 -0.069578 0.747715 0.045 Uiso 1 1 calc R U . . .
C35 C 0.3463(5) 0.0575(5) 0.67571(19) 0.0318(10) Uani 1 1 d . . . . .
H35 H 0.260615 0.010721 0.652203 0.038 Uiso 1 1 calc R U . . .
C36 C -0.1580(6) 0.2471(5) 0.5713(2) 0.0376(11) Uani 1 1 d . . . . .
H36A H -0.264144 0.215240 0.581078 0.056 Uiso 1 1 calc R U . . .
H36B H -0.103347 0.293834 0.607668 0.056 Uiso 1 1 calc R U . . .
H36C H -0.089693 0.174315 0.561529 0.056 Uiso 1 1 calc R U . . .
C37 C -0.2992(6) 0.4385(5) 0.5309(2) 0.0394(12) Uani 1 1 d . . . . .
H37A H -0.406105 0.400628 0.535552 0.059 Uiso 1 1 calc R U . . .
H37B H -0.311219 0.501161 0.496460 0.059 Uiso 1 1 calc R U . . .
H37C H -0.256052 0.481696 0.570038 0.059 Uiso 1 1 calc R U . . .
C38 C -0.2635(6) 0.2603(5) 0.4614(2) 0.0410(12) Uani 1 1 d . . . . .
H38A H -0.192583 0.188650 0.452291 0.061 Uiso 1 1 calc R U . . .
H38B H -0.281776 0.316879 0.424699 0.061 Uiso 1 1 calc R U . . .
H38C H -0.368686 0.226523 0.471260 0.061 Uiso 1 1 calc R U . . .
B2 B -0.0126(6) 0.4015(5) 0.5018(3) 0.0319(12) Uani 1 1 d D . . . .
H2A H -0.040(6) 0.460(3) 0.4649(12) 0.045(14) Uiso 1 1 d D . . . .
H2B H 0.029(5) 0.457(3) 0.5388(12) 0.043(14) Uiso 1 1 d D . . . .

loop_
_atom_site_aniso_label
_atom_site_aniso_U_11
_atom_site_aniso_U_22
_atom_site_aniso_U_33
_atom_site_aniso_U_23
_atom_site_aniso_U_13
_atom_site_aniso_U_12
Cl1 0.0615(9) 0.0496(8) 0.0278(5) 0.0034(6) -0.0052(6) -0.0148(7)
F1 0.0434(16) 0.0290(16) 0.0456(15) 0.0039(13) 0.0056(13) 0.0143(13)
F2 0.0192(12) 0.0483(19) 0.0474(16) 0.0089(13) -0.0008(12) -0.0067(12)
N1 0.0238(17) 0.036(2) 0.0256(16) 0.0016(17) 0.0000(14) 0.0026(17)
C1 0.039(3) 0.034(3) 0.026(2) 0.0010(19) -0.002(2) -0.010(2)
C2 0.042(3) 0.035(3) 0.031(2) -0.008(2) 0.006(2) -0.010(2)
C3 0.033(2) 0.026(3) 0.038(2) -0.005(2) 0.0079(19) -0.001(2)
C4 0.026(2) 0.023(2) 0.029(2) 0.0006(17) 0.0015(17) -0.0024(17)
C5 0.041(3) 0.039(3) 0.0242(19) -0.001(2) 0.0052(19) 0.006(2)
C6 0.039(3) 0.033(3) 0.032(2) 0.004(2) 0.006(2) 0.005(2)
C7 0.0196(18) 0.030(3) 0.039(2) 0.002(2) 0.0011(17) 0.0027(18)
C8 0.0224(19) 0.027(2) 0.0279(19) 0.0020(17) -0.0043(16) 0.0011(17)
C9 0.0238(19) 0.030(3) 0.036(2) 0.000(2) -0.0012(18) -0.0015(19)
C10 0.024(2) 0.036(3) 0.031(2) -0.0021(19) -0.0016(17) 0.0035(19)
C11 0.023(2) 0.034(3) 0.027(2) -0.0016(18) 0.0004(17) -0.0005(18)
C12 0.029(2) 0.027(2) 0.0275(19) -0.0012(18) 0.0067(17) 0.0029(19)
C13 0.038(3) 0.031(3) 0.039(2) 0.001(2) -0.002(2) 0.008(2)
C14 0.043(3) 0.033(3) 0.030(2) 0.005(2) -0.007(2) 0.001(2)
C15 0.038(3) 0.046(3) 0.031(2) -0.016(2) -0.002(2) 0.005(2)
C16 0.029(2) 0.035(3) 0.035(2) -0.007(2) -0.0075(19) 0.007(2)
C17 0.038(3) 0.076(5) 0.031(2) -0.012(3) -0.002(2) 0.009(3)
C18 0.029(2) 0.043(3) 0.044(3) 0.007(2) 0.005(2) -0.003(2)
C19 0.026(2) 0.038(3) 0.056(3) 0.005(2) -0.002(2) 0.005(2)
B1 0.023(2) 0.026(3) 0.035(2) 0.002(2) -0.002(2) 0.000(2)
Cl2 0.0538(8) 0.0925(12) 0.0259(5) -0.0077(7) -0.0069(5) 0.0119(8)
F3 0.0346(14) 0.0426(17) 0.0368(14) 0.0020(12) -0.0081(12) -0.0161(13)
F4 0.0246(13) 0.0482(18) 0.0436(14) 0.0075(14) 0.0023(11) 0.0087(13)
N2 0.0302(18) 0.024(2) 0.0254(16) 0.0016(15) -0.0007(14) 0.0025(15)
C20 0.029(2) 0.056(3) 0.024(2) -0.005(2) 0.0008(18) 0.006(2)
C21 0.035(2) 0.040(3) 0.029(2) 0.005(2) 0.0055(19) 0.002(2)
C22 0.035(2) 0.030(3) 0.031(2) -0.0022(19) 0.0051(19) 0.000(2)
C23 0.0206(18) 0.030(3) 0.0271(19) -0.0052(18) -0.0011(16) 0.0022(18)
C24 0.028(2) 0.039(3) 0.031(2) 0.000(2) 0.0041(18) -0.003(2)
C25 0.030(2) 0.047(3) 0.037(2) -0.013(2) 0.000(2) -0.005(2)
C26 0.024(2) 0.029(3) 0.035(2) -0.0017(19) -0.0004(18) -0.0031(19)
C27 0.0219(19) 0.030(3) 0.028(2) 0.0030(17) -0.0027(17) -0.0039(17)
C28 0.028(2) 0.028(3) 0.035(2) -0.0008(19) -0.0026(18) 0.0016(19)
C29 0.030(2) 0.034(3) 0.030(2) 0.001(2) -0.0001(18) 0.000(2)
C30 0.026(2) 0.034(3) 0.027(2) -0.0027(19) 0.0012(17) 0.0060(19)
C31 0.031(2) 0.030(3) 0.030(2) 0.000(2) 0.0014(18) 0.005(2)
C32 0.036(3) 0.041(3) 0.032(2) -0.006(2) -0.004(2) 0.006(2)
C33 0.037(3) 0.043(3) 0.032(2) -0.003(2) -0.001(2) 0.010(2)
C34 0.039(3) 0.030(3) 0.044(3) 0.008(2) 0.010(2) 0.007(2)
C35 0.027(2) 0.032(3) 0.035(2) -0.001(2) -0.0011(19) 0.005(2)
C36 0.041(3) 0.036(3) 0.036(2) 0.006(2) 0.008(2) 0.004(2)
C37 0.033(2) 0.038(3) 0.049(3) 0.003(2) 0.007(2) 0.005(2)
C38 0.028(2) 0.054(3) 0.039(2) -0.011(2) -0.005(2) -0.004(2)
B2 0.030(2) 0.028(3) 0.036(2) -0.001(2) -0.001(2) -0.005(2)

loop_
_atom_type_symbol
_atom_type_description
_atom_type_scat_dispersion_real
_atom_type_scat_dispersion_imag
_atom_type_scat_source
C C 0.0033 0.0016 'International Tables Vol C Tables 4.2.6.8 and 6.1.1.4'
H H 0.0000 0.0000 'International Tables Vol C Tables 4.2.6.8 and 6.1.1.4'
B B 0.0013 0.0007 'International Tables Vol C Tables 4.2.6.8 and 6.1.1.4'
Cl Cl 0.1484 0.1585 'International Tables Vol C Tables 4.2.6.8 and 6.1.1.4'
F F 0.0171 0.0103 'International Tables Vol C Tables 4.2.6.8 and 6.1.1.4'
N N 0.0061 0.0033 'International Tables Vol C Tables 4.2.6.8 and 6.1.1.4'

loop_
_geom_angle_atom_site_label_1
_geom_angle_atom_site_label_2
_geom_angle_atom_site_label_3
_geom_angle
_geom_angle_site_symmetry_1
_geom_angle_site_symmetry_3
_geom_angle_publ_flag
C17 N1 C19 108.3(4) . . ?
C17 N1 B1 112.1(3) . . ?
C18 N1 C17 109.0(4) . . ?
C18 N1 C19 107.4(3) . . ?
C18 N1 B1 108.2(4) . . ?
C19 N1 B1 111.8(4) . . ?
C2 C1 Cl1 119.2(4) . . ?
C2 C1 C6 121.9(4) . . ?
C6 C1 Cl1 118.9(4) . . ?
C1 C2 H2 120.5 . . ?
C1 C2 C3 119.1(4) . . ?
C3 C2 H2 120.5 . . ?
C2 C3 H3 119.6 . . ?
C4 C3 C2 120.8(4) . . ?
C4 C3 H3 119.6 . . ?
C3 C4 C5 119.2(4) . . ?
C3 C4 C7 119.3(4) . . ?
C5 C4 C7 121.3(4) . . ?
C4 C5 H5 119.9 . . ?
C4 C5 C6 120.3(4) . . ?
C6 C5 H5 119.9 . . ?
C1 C6 C5 118.7(5) . . ?
C1 C6 H6 120.6 . . ?
C5 C6 H6 120.6 . . ?
F1 C7 F2 103.3(3) . . ?
F1 C7 C4 108.7(4) . . ?
F1 C7 C8 108.7(4) . . ?
F2 C7 C4 106.9(4) . . ?
F2 C7 C8 109.9(3) . . ?
C4 C7 C8 118.2(3) . . ?
C7 C8 H8 108.2 . . ?
C7 C8 B1 111.4(3) . . ?
C9 C8 C7 109.4(3) . . ?
C9 C8 H8 108.2 . . ?
C9 C8 B1 111.2(4) . . ?
B1 C8 H8 108.2 . . ?
C10 C9 C8 174.0(5) . . ?
C9 C10 C11 176.9(5) . . ?
C12 C11 C10 120.9(4) . . ?
C12 C11 C16 118.2(4) . . ?
C16 C11 C10 120.8(4) . . ?
C11 C12 H12 119.4 . . ?
C11 C12 C13 121.2(4) . . ?
C13 C12 H12 119.4 . . ?
C12 C13 H13 120.1 . . ?
C12 C13 C14 119.7(4) . . ?
C14 C13 H13 120.1 . . ?
C13 C14 H14 119.8 . . ?
C15 C14 C13 120.3(4) . . ?
C15 C14 H14 119.8 . . ?
C14 C15 H15 120.1 . . ?
C14 C15 C16 119.7(4) . . ?
C16 C15 H15 120.1 . . ?
C11 C16 C15 120.9(4) . . ?
C11 C16 H16 119.6 . . ?
C15 C16 H16 119.6 . . ?
N1 C17 H17A 109.5 . . ?
N1 C17 H17B 109.5 . . ?
N1 C17 H17C 109.5 . . ?
H17A C17 H17B 109.5 . . ?
H17A C17 H17C 109.5 . . ?
H17B C17 H17C 109.5 . . ?
N1 C18 H18A 109.5 . . ?
N1 C18 H18B 109.5 . . ?
N1 C18 H18C 109.5 . . ?
H18A C18 H18B 109.5 . . ?
H18A C18 H18C 109.5 . . ?
H18B C18 H18C 109.5 . . ?
N1 C19 H19A 109.5 . . ?
N1 C19 H19B 109.5 . . ?
N1 C19 H19C 109.5 . . ?
H19A C19 H19B 109.5 . . ?
H19A C19 H19C 109.5 . . ?
H19B C19 H19C 109.5 . . ?
N1 B1 C8 113.0(4) . . ?
N1 B1 H1A 107(3) . . ?
N1 B1 H1B 107(3) . . ?
C8 B1 H1A 115(3) . . ?
C8 B1 H1B 110(3) . . ?
H1A B1 H1B 105.2(17) . . ?
C36 N2 C37 108.1(3) . . ?
C36 N2 C38 108.3(4) . . ?
C36 N2 B2 111.9(3) . . ?
C37 N2 B2 108.5(3) . . ?
C38 N2 C37 107.7(3) . . ?
C38 N2 B2 112.2(3) . . ?
C21 C20 Cl2 119.6(4) . . ?
C25 C20 Cl2 119.1(4) . . ?
C25 C20 C21 121.2(4) . . ?
C20 C21 H21 120.7 . . ?
C22 C21 C20 118.7(5) . . ?
C22 C21 H21 120.7 . . ?
C21 C22 H22 119.4 . . ?
C23 C22 C21 121.1(4) . . ?
C23 C22 H22 119.4 . . ?
C22 C23 C24 119.4(4) . . ?
C22 C23 C26 121.4(4) . . ?
C24 C23 C26 119.1(4) . . ?
C23 C24 H24 119.8 . . ?
C23 C24 C25 120.4(5) . . ?
C25 C24 H24 119.8 . . ?
C20 C25 C24 119.2(5) . . ?
C20 C25 H25 120.4 . . ?
C24 C25 H25 120.4 . . ?
F3 C26 F4 103.6(3) . . ?
F3 C26 C23 109.5(4) . . ?
F3 C26 C27 109.9(4) . . ?
F4 C26 C23 106.1(3) . . ?
F4 C26 C27 110.1(4) . . ?
C27 C26 C23 116.9(3) . . ?
C26 C27 H27 106.8 . . ?
C26 C27 B2 111.6(4) . . ?
C28 C27 C26 110.8(3) . . ?
C28 C27 H27 106.8 . . ?
C28 C27 B2 113.7(4) . . ?
B2 C27 H27 106.8 . . ?
C29 C28 C27 175.8(5) . . ?
C28 C29 C30 173.7(5) . . ?
C31 C30 C29 122.3(4) . . ?
C35 C30 C29 118.7(4) . . ?
C35 C30 C31 118.9(4) . . ?
C30 C31 H31 120.0 . . ?
C32 C31 C30 120.1(5) . . ?
C32 C31 H31 120.0 . . ?
C31 C32 H32 119.6 . . ?
C33 C32 C31 120.9(4) . . ?
C33 C32 H32 119.6 . . ?
C32 C33 H33 120.3 . . ?
C32 C33 C34 119.3(4) . . ?
C34 C33 H33 120.3 . . ?
C33 C34 H34 119.6 . . ?
C35 C34 C33 120.8(5) . . ?
C35 C34 H34 119.6 . . ?
C30 C35 H35 120.0 . . ?
C34 C35 C30 120.0(4) . . ?
C34 C35 H35 120.0 . . ?
N2 C36 H36A 109.5 . . ?
N2 C36 H36B 109.5 . . ?
N2 C36 H36C 109.5 . . ?
H36A C36 H36B 109.5 . . ?
H36A C36 H36C 109.5 . . ?
H36B C36 H36C 109.5 . . ?
N2 C37 H37A 109.5 . . ?
N2 C37 H37B 109.5 . . ?
N2 C37 H37C 109.5 . . ?
H37A C37 H37B 109.5 . . ?
H37A C37 H37C 109.5 . . ?
H37B C37 H37C 109.5 . . ?
N2 C38 H38A 109.5 . . ?
N2 C38 H38B 109.5 . . ?
N2 C38 H38C 109.5 . . ?
H38A C38 H38B 109.5 . . ?
H38A C38 H38C 109.5 . . ?
H38B C38 H38C 109.5 . . ?
N2 B2 C27 111.2(4) . . ?
N2 B2 H2A 107(3) . . ?
N2 B2 H2B 108(3) . . ?
C27 B2 H2A 113(3) . . ?
C27 B2 H2B 110(3) . . ?
H2A B2 H2B 106.9(18) . . ?

loop_
_geom_bond_atom_site_label_1
_geom_bond_atom_site_label_2
_geom_bond_distance
_geom_bond_site_symmetry_2
_geom_bond_publ_flag
Cl1 C1 1.749(4) . ?
F1 C7 1.388(5) . ?
F2 C7 1.398(5) . ?
N1 C17 1.489(5) . ?
N1 C18 1.489(6) . ?
N1 C19 1.491(6) . ?
N1 B1 1.613(6) . ?
C1 C2 1.370(7) . ?
C1 C6 1.377(7) . ?
C2 H2 0.9500 . ?
C2 C3 1.393(6) . ?
C3 H3 0.9500 . ?
C3 C4 1.384(6) . ?
C4 C5 1.392(6) . ?
C4 C7 1.516(6) . ?
C5 H5 0.9500 . ?
C5 C6 1.403(6) . ?
C6 H6 0.9500 . ?
C7 C8 1.526(6) . ?
C8 H8 1.0000 . ?
C8 C9 1.474(5) . ?
C8 B1 1.642(6) . ?
C9 C10 1.195(5) . ?
C10 C11 1.445(6) . ?
C11 C12 1.385(6) . ?
C11 C16 1.396(6) . ?
C12 H12 0.9500 . ?
C12 C13 1.385(6) . ?
C13 H13 0.9500 . ?
C13 C14 1.390(6) . ?
C14 H14 0.9500 . ?
C14 C15 1.367(7) . ?
C15 H15 0.9500 . ?
C15 C16 1.398(6) . ?
C16 H16 0.9500 . ?
C17 H17A 0.9800 . ?
C17 H17B 0.9800 . ?
C17 H17C 0.9800 . ?
C18 H18A 0.9800 . ?
C18 H18B 0.9800 . ?
C18 H18C 0.9800 . ?
C19 H19A 0.9800 . ?
C19 H19B 0.9800 . ?
C19 H19C 0.9800 . ?
B1 H1A 1.010(13) . ?
B1 H1B 1.007(13) . ?
Cl2 C20 1.736(4) . ?
F3 C26 1.383(5) . ?
F4 C26 1.395(5) . ?
N2 C36 1.482(5) . ?
N2 C37 1.498(6) . ?
N2 C38 1.495(5) . ?
N2 B2 1.630(6) . ?
C20 C21 1.391(7) . ?
C20 C25 1.375(7) . ?
C21 H21 0.9500 . ?
C21 C22 1.388(6) . ?
C22 H22 0.9500 . ?
C22 C23 1.377(6) . ?
C23 C24 1.388(6) . ?
C23 C26 1.520(5) . ?
C24 H24 0.9500 . ?
C24 C25 1.396(6) . ?
C25 H25 0.9500 . ?
C26 C27 1.513(6) . ?
C27 H27 1.0000 . ?
C27 C28 1.466(5) . ?
C27 B2 1.652(7) . ?
C28 C29 1.198(5) . ?
C29 C30 1.447(5) . ?
C30 C31 1.399(6) . ?
C30 C35 1.398(7) . ?
C31 H31 0.9500 . ?
C31 C32 1.385(6) . ?
C32 H32 0.9500 . ?
C32 C33 1.375(7) . ?
C33 H33 0.9500 . ?
C33 C34 1.389(7) . ?
C34 H34 0.9500 . ?
C34 C35 1.381(6) . ?
C35 H35 0.9500 . ?
C36 H36A 0.9800 . ?
C36 H36B 0.9800 . ?
C36 H36C 0.9800 . ?
C37 H37A 0.9800 . ?
C37 H37B 0.9800 . ?
C37 H37C 0.9800 . ?
C38 H38A 0.9800 . ?
C38 H38B 0.9800 . ?
C38 H38C 0.9800 . ?
B2 H2A 1.005(13) . ?
B2 H2B 1.009(13) . ?

loop_
_geom_torsion_atom_site_label_1
_geom_torsion_atom_site_label_2
_geom_torsion_atom_site_label_3
_geom_torsion_atom_site_label_4
_geom_torsion
_geom_torsion_site_symmetry_1
_geom_torsion_site_symmetry_2
_geom_torsion_site_symmetry_3
_geom_torsion_site_symmetry_4
_geom_torsion_publ_flag
Cl1 C1 C2 C3 177.9(4) . . . . ?
Cl1 C1 C6 C5 -178.2(4) . . . . ?
F1 C7 C8 C9 -61.9(4) . . . . ?
F1 C7 C8 B1 61.5(4) . . . . ?
F2 C7 C8 C9 50.5(5) . . . . ?
F2 C7 C8 B1 173.9(3) . . . . ?
C1 C2 C3 C4 0.2(7) . . . . ?
C2 C1 C6 C5 1.3(8) . . . . ?
C2 C3 C4 C5 1.4(7) . . . . ?
C2 C3 C4 C7 176.8(4) . . . . ?
C3 C4 C5 C6 -1.7(7) . . . . ?
C3 C4 C7 F1 24.1(5) . . . . ?
C3 C4 C7 F2 -86.7(5) . . . . ?
C3 C4 C7 C8 148.7(4) . . . . ?
C4 C5 C6 C1 0.4(7) . . . . ?
C4 C7 C8 C9 173.6(4) . . . . ?
C4 C7 C8 B1 -63.0(5) . . . . ?
C5 C4 C7 F1 -160.6(4) . . . . ?
C5 C4 C7 F2 88.5(5) . . . . ?
C5 C4 C7 C8 -36.0(6) . . . . ?
C6 C1 C2 C3 -1.6(7) . . . . ?
C7 C4 C5 C6 -177.0(4) . . . . ?
C7 C8 B1 N1 149.0(3) . . . . ?
C9 C8 B1 N1 -88.7(4) . . . . ?
C10 C11 C12 C13 177.9(4) . . . . ?
C10 C11 C16 C15 -176.7(4) . . . . ?
C11 C12 C13 C14 -1.7(7) . . . . ?
C12 C11 C16 C15 0.6(7) . . . . ?
C12 C13 C14 C15 1.7(8) . . . . ?
C13 C14 C15 C16 -0.6(8) . . . . ?
C14 C15 C16 C11 -0.6(8) . . . . ?
C16 C11 C12 C13 0.6(7) . . . . ?
C17 N1 B1 C8 56.3(5) . . . . ?
C18 N1 B1 C8 176.5(3) . . . . ?
C19 N1 B1 C8 -65.4(4) . . . . ?
Cl2 C20 C21 C22 -179.7(4) . . . . ?
Cl2 C20 C25 C24 180.0(4) . . . . ?
F3 C26 C27 C28 -66.2(5) . . . . ?
F3 C26 C27 B2 61.6(4) . . . . ?
F4 C26 C27 C28 47.2(5) . . . . ?
F4 C26 C27 B2 175.0(3) . . . . ?
C20 C21 C22 C23 -0.2(7) . . . . ?
C21 C20 C25 C24 0.9(7) . . . . ?
C21 C22 C23 C24 0.8(7) . . . . ?
C21 C22 C23 C26 176.9(4) . . . . ?
C22 C23 C24 C25 -0.5(7) . . . . ?
C22 C23 C26 F3 6.7(6) . . . . ?
C22 C23 C26 F4 -104.5(5) . . . . ?
C22 C23 C26 C27 132.3(4) . . . . ?
C23 C24 C25 C20 -0.3(7) . . . . ?
C23 C26 C27 C28 168.3(4) . . . . ?
C23 C26 C27 B2 -63.9(5) . . . . ?
C24 C23 C26 F3 -177.1(4) . . . . ?
C24 C23 C26 F4 71.7(5) . . . . ?
C24 C23 C26 C27 -51.5(6) . . . . ?
C25 C20 C21 C22 -0.7(7) . . . . ?
C26 C23 C24 C25 -176.8(4) . . . . ?
C26 C27 B2 N2 141.2(3) . . . . ?
C28 C27 B2 N2 -92.6(4) . . . . ?
C29 C30 C31 C32 177.2(4) . . . . ?
C29 C30 C35 C34 -177.0(4) . . . . ?
C30 C31 C32 C33 0.2(7) . . . . ?
C31 C30 C35 C34 1.2(7) . . . . ?
C31 C32 C33 C34 0.3(7) . . . . ?
C32 C33 C34 C35 -0.1(7) . . . . ?
C33 C34 C35 C30 -0.7(7) . . . . ?
C35 C30 C31 C32 -1.0(7) . . . . ?
C36 N2 B2 C27 57.1(5) . . . . ?
C37 N2 B2 C27 176.2(3) . . . . ?
C38 N2 B2 C27 -64.9(5) . . . . ?
